data_7051550
loop_
_publ_author_name
'Scherer, Wolfgang'
'Eickerling, Georg'
'Shorokhov, Dmitry'
'Gullo, Emanuel'
'McGrady, G. Sean'
'Sirsch, Peter'

_publ_section_title
;
 Valence shell charge concentrations and the Dewar--Chatt--Duncanson
 bonding model
;
_journal_issue 3
_journal_name_full 'New Journal of Chemistry'
_journal_page_first 309
_journal_paper_doi 10.1039/b515171f
_journal_volume 30
_journal_year 2006
_chemical_compound_source 'see text'
_chemical_formula_moiety 'C20 H44 Ni P2'
_chemical_formula_sum 'C20 H44 Ni P2'
_chemical_formula_weight 405.18
_chemical_name_systematic
;
?
;
_space_group_IT_number 14
_symmetry_cell_setting monoclinic
_symmetry_space_group_name_Hall '-P 2yn'
_symmetry_space_group_name_H-M 'P 1 21/n 1'
_cell_angle_alpha 90
_cell_angle_beta 104.8640(4)
_cell_angle_gamma 90
_cell_formula_units_Z 4
_cell_length_a 8.1610(1)
_cell_length_b 19.7390(1)
_cell_length_c 14.5160(1)
_cell_measurement_reflns_used 65900
_cell_measurement_temperature 110
_cell_measurement_theta_max 40.3
_cell_measurement_theta_min -40.3
_cell_volume 2260.13(3)
_computing_cell_refinement 'Denzo and HKL (Nonius, 2001)'
_computing_data_collection 'Kappa CCD (Nonius, 2000)'
_computing_data_reduction 'Denzo and HKL (Nonius,2001)'
_computing_molecular_graphics 'PLATON (Spek, 2000)'
_computing_publication_material 'PLATON (Spek, 2000)'
_computing_structure_refinement 'XD (Koritsanszky et al, 1995)'
_computing_structure_solution 'SIR-92 (Giacovazzo, 1994)'
_diffrn_ambient_temperature 110
_diffrn_detector 'CCD plate'
_diffrn_detector_area_resol_mean 18
_diffrn_measured_fraction_theta_full 0.99
_diffrn_measured_fraction_theta_max 0.99
_diffrn_measurement_device 'four-circle diffractometer'
_diffrn_measurement_device_type 'Kappa CCD (Nonius)'
_diffrn_measurement_method ' phi- and omega-rotation '
_diffrn_radiation_monochromator graphite
_diffrn_radiation_source 'NONIUS FR 591 rotating anode'
_diffrn_radiation_type MoKa
_diffrn_radiation_wavelength 0.71073
_diffrn_reflns_av_R_equivalents 0.0365
_diffrn_reflns_av_sigmaI/netI 0.0605
_diffrn_reflns_limit_h_max 19
_diffrn_reflns_limit_h_min -18
_diffrn_reflns_limit_k_max 41
_diffrn_reflns_limit_k_min -47
_diffrn_reflns_limit_l_max 34
_diffrn_reflns_limit_l_min -34
_diffrn_reflns_number 262409
_diffrn_reflns_theta_full 57.90
_diffrn_reflns_theta_max 57.90
_diffrn_reflns_theta_min 2.06
_diffrn_standards_decay_% 0
_diffrn_standards_interval_count 0
_diffrn_standards_interval_time .
_diffrn_standards_number 0
_exptl_absorpt_coefficient_mu 0.999
_exptl_absorpt_correction_T_max 0.654
_exptl_absorpt_correction_T_min 0.605
_exptl_absorpt_correction_type empirical
_exptl_absorpt_process_details 'SORTAV (R.H.Blessing 1995)'
_exptl_crystal_colour yellow
_exptl_crystal_density_diffrn 1.191
_exptl_crystal_density_method 'Not Measured'
_exptl_crystal_description fragment
_exptl_crystal_F_000 888
_exptl_crystal_size_max 0.64
_exptl_crystal_size_mid 0.56
_exptl_crystal_size_min 0.46
_refine_diff_density_max 0.103
_refine_diff_density_min -0.315
_refine_diff_density_rms 0.084
_refine_ls_d_res_high 0.5
_refine_ls_goodness_of_fit_ref 0.739
_refine_ls_hydrogen_treatment noref
_refine_ls_matrix_type full
_refine_ls_number_parameters 317
_refine_ls_number_reflns 15032
_refine_ls_number_restraints 0
_refine_ls_restrained_S_all 0.739
_refine_ls_R_factor_all 0.0174
_refine_ls_R_factor_gt 0.0692
_refine_ls_shift/su_max 0.000
_refine_ls_shift/su_mean 0.000
_refine_ls_structure_factor_coef F
_refine_ls_weighting_details w=1/[\s^2^(Fo)]
_refine_ls_weighting_scheme calc
_refine_ls_wR_factor_ref 0.0205
_reflns_number_gt 25501
_reflns_number_total 31967
_reflns_threshold_expression I>2\s(I)
_cod_data_source_file b515171f.txt
_cod_data_source_block shelx
_cod_depositor_comments
;
The following automatic conversions were performed:
'_symmetry_cell_setting' value 'Monoclinic' changed to 'monoclinic'
according to '/home/saulius/struct/CIF-dictionaries/cif_core.dic'
dictionary named 'cif_core.dic' version 2.4.1 from 2010-06-29.

Automatic conversion script
Id: cif_fix_enum 1527 2010-12-29 10:47:43Z saulius 
;
_cod_original_cell_volume 2260.13(2)
_cod_original_sg_symbol_H-M 'P 21/n'
_cod_database_code 7051550

loop_
_symmetry_equiv_pos_as_xyz
x,y,z
1/2-x,1/2+y,1/2-z
-x,-y,-z
1/2+x,1/2-y,1/2+z

loop_
_atom_site_aniso_label
_atom_site_aniso_U_11
_atom_site_aniso_U_22
_atom_site_aniso_U_33
_atom_site_aniso_U_12
_atom_site_aniso_U_13
_atom_site_aniso_U_23
NI 0.01092(2) 0.01070(2) 0.00971(2) 0.00003(2) 0.00345(2) -0.00134(2)
P(1) 0.01297(3) 0.00971(3) 0.01072(3) 0.00062(2) 0.00380(2) 0.00031(2)
P(2) 0.01099(3) 0.01047(3) 0.01006(3) 0.00043(2) 0.00304(2) 0.00003(2)
C(1) 0.0209(2) 0.0186(2) 0.0194(1) 0.0032(1) 0.0082(1) -0.0039(1)
C(2) 0.0219(2) 0.0253(2) 0.0129(1) 0.0024(1) 0.0068(1) -0.0012(1)
C(3) 0.0195(1) 0.0128(1) 0.0126(1) 0.0024(1) 0.0076(1) 0.0006(1)
C(4) 0.0193(1) 0.0116(1) 0.0122(1) 0.0022(1) 0.0063(1) -0.0007(1)
C(5) 0.0195(1) 0.0113(1) 0.0204(1) -0.0003(1) 0.0079(1) 0.0018(1)
C(6) 0.0298(2) 0.0211(2) 0.0267(2) 0.0011(1) 0.0157(2) 0.0081(1)
C(7) 0.0298(2) 0.0117(1) 0.0320(2) 0.0036(1) 0.0135(2) 0.0017(1)
C(8) 0.0236(2) 0.0170(2) 0.0300(2) -0.0068(1) 0.0032(2) -0.0010(1)
C(9) 0.0166(1) 0.0175(1) 0.0154(1) 0.0009(1) 0.0002(1) 0.0023(1)
C(10) 0.0234(2) 0.0203(2) 0.0297(2) -0.0044(1) -0.0071(1) 0.0006(1)
C(11) 0.0284(2) 0.0319(2) 0.0150(1) 0.0046(2) 0.0002(1) 0.0052(1)
C(12) 0.0159(1) 0.0298(2) 0.0273(2) 0.0043(1) 0.0046(1) 0.0041(2)
C(13) 0.0118(1) 0.0173(1) 0.0175(1) 0.0005(1) 0.0019(1) 0.0015(1)
C(14) 0.0148(1) 0.0262(2) 0.0348(2) -0.0039(1) 0.0031(1) 0.0098(2)
C(15) 0.0198(2) 0.0355(2) 0.0195(2) -0.0005(2) -0.0024(1) -0.0070(2)
C(16) 0.0166(1) 0.0217(2) 0.0288(2) 0.0062(1) 0.0050(1) 0.0047(1)
C(17) 0.0156(1) 0.0128(1) 0.0141(1) -0.0012(1) 0.0039(1) 0.0015(1)
C(18) 0.0150(1) 0.0200(2) 0.0256(2) -0.0037(1) 0.0036(1) 0.0022(1)
C(19) 0.0280(2) 0.0122(1) 0.0265(2) 0.0005(1) 0.0088(1) -0.0004(1)
C(20) 0.0280(2) 0.0249(2) 0.0152(1) -0.0057(1) 0.0058(1) 0.0051(1)

loop_
_atom_site_label
_atom_site_fract_x
_atom_site_fract_y
_atom_site_fract_z
_atom_site_occupancy
_atom_site_U_iso_or_equiv
NI 0.392324(6) 0.131743(3) 0.759493(5) 1.0000 0.011
P(1) 0.37941(1) 0.16173(0) 0.61430(1) 1.0000 0.011
P(2) 0.53331(1) 0.04005(0) 0.74997(1) 1.0000 0.011
C(1) 0.27511(6) 0.19687(2) 0.82341(3) 1.0000 0.020
C(2) 0.34656(6) 0.14302(2) 0.88553(3) 1.0000 0.020
C(3) 0.51838(5) 0.10106(2) 0.57076(3) 1.0000 0.015
C(4) 0.53334(5) 0.03199(2) 0.62186(3) 1.0000 0.015
C(5) 0.47618(5) 0.24632(2) 0.59655(3) 1.0000 0.017
C(6) 0.52565(6) 0.25627(2) 0.50219(4) 1.0000 0.026
C(7) 0.35526(6) 0.30309(2) 0.60922(3) 1.0000 0.025
C(8) 0.63868(6) 0.25254(2) 0.67806(4) 1.0000 0.024
C(9) 0.16589(5) 0.15380(2) 0.52437(3) 1.0000 0.017
C(10) 0.12002(6) 0.07817(3) 0.51866(4) 1.0000 0.026
C(11) 0.15823(6) 0.17869(3) 0.42346(3) 1.0000 0.026
C(12) 0.02973(5) 0.19024(3) 0.56211(3) 1.0000 0.025
C(13) 0.76624(5) 0.03822(2) 0.81603(3) 1.0000 0.016
C(14) 0.85755(5) 0.08922(3) 0.76679(4) 1.0000 0.026
C(15) 0.78497(6) 0.06356(3) 0.91824(3) 1.0000 0.026
C(16) 0.85612(5) -0.03018(2) 0.81930(3) 1.0000 0.023
C(17) 0.43283(5) -0.04273(2) 0.77292(3) 1.0000 0.015
C(18) 0.24153(5) -0.03445(2) 0.72969(3) 1.0000 0.021
C(19) 0.48852(6) -0.10662(2) 0.72863(3) 1.0000 0.023
C(20) 0.46092(6) -0.05217(2) 0.88067(3) 1.0000 0.023
H(3A) 0.47269 0.09375 0.49345 1.0000 0.017
H(3B) 0.64346 0.12546 0.58524 1.0000 0.017
H(4A) 0.64400 0.00273 0.61453 1.0000 0.016
H(4B) 0.42179 0.00097 0.58907 1.0000 0.016
H(6A) 0.41580 0.25990 0.43979 1.0000 0.036
H(6B) 0.60653 0.21531 0.48720 1.0000 0.036
H(6C) 0.60038 0.30293 0.50649 1.0000 0.036
H(7A) 0.42179 0.35164 0.61097 1.0000 0.035
H(7B) 0.31258 0.29594 0.67446 1.0000 0.035
H(7C) 0.24331 0.30665 0.54821 1.0000 0.035
H(8A) 0.68465 0.30491 0.68016 1.0000 0.036
H(8B) 0.73829 0.21778 0.66866 1.0000 0.036
H(8C) 0.61443 0.24032 0.74738 1.0000 0.036
H(10A) -0.01052 0.07259 0.47486 1.0000 0.040
H(10B) 0.13014 0.05729 0.59022 1.0000 0.040
H(10C) 0.20644 0.04916 0.48661 1.0000 0.040
H(11A) 0.26393 0.15735 0.39872 1.0000 0.039
H(11B) 0.16529 0.23440 0.42215 1.0000 0.039
H(11C) 0.03740 0.16179 0.37656 1.0000 0.039
H(12A) 0.05108 0.24526 0.57021 1.0000 0.036
H(12B) 0.03416 0.17009 0.63338 1.0000 0.036
H(12C) -0.09545 0.18153 0.51319 1.0000 0.036
H(14A) 0.98951 0.09334 0.80889 1.0000 0.038
H(14B) 0.79746 0.13956 0.76056 1.0000 0.038
H(14C) 0.85691 0.07184 0.69468 1.0000 0.038
H(15A) 0.72721 0.02968 0.96109 1.0000 0.039
H(15B) 0.72847 0.11434 0.91548 1.0000 0.039
H(15C) 0.92090 0.06853 0.95321 1.0000 0.039
H(16A) 0.99071 -0.02103 0.85363 1.0000 0.034
H(16B) 0.84385 -0.05087 0.74736 1.0000 0.034
H(16C) 0.80638 -0.06831 0.86010 1.0000 0.034
H(18A) 0.21309 -0.03280 0.65155 1.0000 0.030
H(18B) 0.19613 0.01290 0.75460 1.0000 0.030
H(18C) 0.17416 -0.07785 0.74989 1.0000 0.030
H(19A) 0.41509 -0.14948 0.74484 1.0000 0.033
H(19B) 0.62522 -0.11747 0.75142 1.0000 0.033
H(19C) 0.46345 -0.10187 0.65068 1.0000 0.033
H(20A) 0.42505 -0.00678 0.91483 1.0000 0.034
H(20B) 0.59245 -0.06461 0.91858 1.0000 0.034
H(20C) 0.37817 -0.09353 0.89205 1.0000 0.034
H(1a) 0.33336 0.24711 0.83254 1.0000 0.023
H(1b) 0.13815 0.19911 0.79335 1.0000 0.023
H(2a) 0.26557 0.10282 0.90094 1.0000 0.023
H(2b) 0.45992 0.15313 0.94271 1.0000 0.023

loop_
_atom_type_symbol
_atom_type_description
_atom_type_scat_dispersion_real
_atom_type_scat_dispersion_imag
_atom_type_scat_source
Ni Ni 0.3393 1.1124
;
For all non-hydrogen atoms both the core and the valence scattering function
were calculated from Hartree-Fock atomic wavefunctions. The deformation density
was described by a multipole model in terms of spherical harmonics multiplied
by Slater-type radial functions with energy-optimised exponents.
Z. Su, P. Coppens Acta Cryst., 1998, A54, 646
;
P P 0.1023 0.0942
;
For all non-hydrogen atoms both the core and the valence scattering function
were calculated from Hartree-Fock atomic wavefunctions. The deformation density
was described by a multipole model in terms of spherical harmonics multiplied
by Slater-type radial functions with energy-optimised exponents.
Z. Su, P. Coppens Acta Cryst., 1998, A54, 646
The n(l) parameters of the radial functions for P were taken as 4,6,6,7,7 for
l=0,1,2,3,4 respectively as proposed by G.R. Moss, M. Souhassou,
R.H. Blessing, E. Espinosa, C. Lecomte Acta. Cryst., 1995, B51, 650.
;
H H 0.0000 0.0000 'Stewart et al., J. Chem. Phys. 1965, 42, 3175'
C C 0.0033 0.0016
;
For all non-hydrogen atoms both the core and the valence scattering function
were calculated from Hartree-Fock atomic wavefunctions. The deformation density
was described by a multipole model in terms of spherical harmonics multiplied
by Slater-type radial functions with energy-optimised exponents.
Z. Su, P. Coppens Acta Cryst., 1998, A54, 646
;

loop_
_geom_angle_atom_site_label_1
_geom_angle_atom_site_label_2
_geom_angle_atom_site_label_3
_geom_angle
_geom_angle_site_symmetry_1
_geom_angle_site_symmetry_2
_geom_angle_site_symmetry_3
_geom_angle_publ_flag
P(1) NI P(2) 93.456(5) 1_555 1_555 1_555 yes
NI P(1) C(3) 105.781(12) 1_555 1_555 1_555 yes
NI P(2) C(4) 105.687(12) 1_555 1_555 1_555 yes
P(1) NI C(1) 111.81(1) 1_555 1_555 1_555 yes
P(1) NI C(2) 154.00(1) 1_555 1_555 1_555 yes
P(2) NI C(1) 154.72(1) 1_555 1_555 1_555 yes
P(2) NI C(2) 112.54(1) 1_555 1_555 1_555 yes
C(1) NI C(2) 42.19(2) 1_555 1_555 1_555 yes
C(2) C(1) H(1a) 120.50 1_555 1_555 1_555 yes
C(2) C(1) H(1b) 119.74 1_555 1_555 1_555 yes
H(1a) C(1) H(1b) 112.38 1_555 1_555 1_555 yes
C(1) C(2) H(2a) 120.19 1_555 1_555 1_555 yes
C(1) C(2) H(2b) 118.45 1_555 1_555 1_555 yes
H(2a) C(2) H(2b) 114.63 1_555 1_555 1_555 yes
P(1) C(3) H(3A) 110.73 1_555 1_555 1_555 yes
P(1) C(3) H(3B) 105.61 1_555 1_555 1_555 yes
H(3A) C(3) H(3B) 107.97 1_555 1_555 1_555 yes
P(2) C(4) H(4A) 110.55 1_555 1_555 1_555 yes
P(2) C(4) H(4B) 105.50 1_555 1_555 1_555 yes
H(4A) C(4) H(4B) 105.96 1_555 1_555 1_555 yes
C(6) C(5) C(7) 109.72(3) 1_555 1_555 1_555 yes
C(6) C(5) C(8) 107.67(4) 1_555 1_555 1_555 yes
C(7) C(5) C(8) 107.66(4) 1_555 1_555 1_555 yes
C(5) C(6) H(6A) 113.39 1_555 1_555 1_555 yes
C(5) C(6) H(6B) 112.98 1_555 1_555 1_555 yes
C(5) C(6) H(6C) 109.02 1_555 1_555 1_555 yes
H(6A) C(6) H(6B) 106.75 1_555 1_555 1_555 yes
H(6A) C(6) H(6C) 108.39 1_555 1_555 1_555 yes
H(6B) C(6) H(6C) 105.97 1_555 1_555 1_555 yes
C(5) C(7) H(7A) 108.08 1_555 1_555 1_555 yes
C(5) C(7) H(7B) 111.42 1_555 1_555 1_555 yes
C(5) C(7) H(7C) 112.15 1_555 1_555 1_555 yes
H(7A) C(7) H(7B) 110.87 1_555 1_555 1_555 yes
H(7A) C(7) H(7C) 105.45 1_555 1_555 1_555 yes
H(7B) C(7) H(7C) 108.71 1_555 1_555 1_555 yes
C(5) C(8) H(8A) 108.51 1_555 1_555 1_555 yes
C(5) C(8) H(8B) 111.95 1_555 1_555 1_555 yes
C(5) C(8) H(8C) 111.33 1_555 1_555 1_555 yes
H(8A) C(8) H(8B) 109.46 1_555 1_555 1_555 yes
H(8A) C(8) H(8C) 108.75 1_555 1_555 1_555 yes
H(8B) C(8) H(8C) 106.79 1_555 1_555 1_555 yes
C(10) C(9) C(11) 108.10(4) 1_555 1_555 1_555 yes
C(10) C(9) C(12) 106.59(4) 1_555 1_555 1_555 yes
C(11) C(9) C(12) 109.57(3) 1_555 1_555 1_555 yes
C(9) C(10) H(10A) 108.41 1_555 1_555 1_555 yes
C(9) C(10) H(10B) 110.77 1_555 1_555 1_555 yes
C(9) C(10) H(10C) 110.79 1_555 1_555 1_555 yes
H(10A) C(10) H(10B) 109.63 1_555 1_555 1_555 yes
H(10A) C(10) H(10C) 109.59 1_555 1_555 1_555 yes
H(10B) C(10) H(10C) 107.65 1_555 1_555 1_555 yes
C(9) C(11) H(11A) 110.28 1_555 1_555 1_555 yes
C(9) C(11) H(11B) 110.32 1_555 1_555 1_555 yes
C(9) C(11) H(11C) 107.81 1_555 1_555 1_555 yes
H(11A) C(11) H(11B) 109.14 1_555 1_555 1_555 yes
H(11A) C(11) H(11C) 109.66 1_555 1_555 1_555 yes
H(11B) C(11) H(11C) 109.62 1_555 1_555 1_555 yes
C(9) C(12) H(12A) 112.97 1_555 1_555 1_555 yes
C(9) C(12) H(12B) 108.27 1_555 1_555 1_555 yes
C(9) C(12) H(12C) 109.50 1_555 1_555 1_555 yes
H(12A) C(12) H(12B) 106.86 1_555 1_555 1_555 yes
H(12A) C(12) H(12C) 108.60 1_555 1_555 1_555 yes
H(12B) C(12) H(12C) 110.63 1_555 1_555 1_555 yes
C(14) C(13) C(15) 107.25(4) 1_555 1_555 1_555 yes
C(14) C(13) C(16) 107.88(3) 1_555 1_555 1_555 yes
C(15) C(13) C(16) 109.21(4) 1_555 1_555 1_555 yes
C(13) C(14) H(14A) 108.31 1_555 1_555 1_555 yes
C(13) C(14) H(14B) 111.78 1_555 1_555 1_555 yes
C(13) C(14) H(14C) 110.75 1_555 1_555 1_555 yes
H(14A) C(14) H(14B) 109.38 1_555 1_555 1_555 yes
H(14A) C(14) H(14C) 108.52 1_555 1_555 1_555 yes
H(14B) C(14) H(14C) 108.05 1_555 1_555 1_555 yes
C(13) C(15) H(15A) 113.45 1_555 1_555 1_555 yes
C(13) C(15) H(15B) 108.95 1_555 1_555 1_555 yes
C(13) C(15) H(15C) 108.28 1_555 1_555 1_555 yes
H(15A) C(15) H(15B) 109.80 1_555 1_555 1_555 yes
H(15A) C(15) H(15C) 108.76 1_555 1_555 1_555 yes
H(15B) C(15) H(15C) 107.42 1_555 1_555 1_555 yes
C(13) C(16) H(16A) 106.53 1_555 1_555 1_555 yes
C(13) C(16) H(16B) 111.78 1_555 1_555 1_555 yes
C(13) C(16) H(16C) 112.38 1_555 1_555 1_555 yes
H(16A) C(16) H(16B) 109.16 1_555 1_555 1_555 yes
H(16A) C(16) H(16C) 109.45 1_555 1_555 1_555 yes
H(16B) C(16) H(16C) 107.51 1_555 1_555 1_555 yes
C(18) C(17) C(19) 107.18(3) 1_555 1_555 1_555 yes
C(18) C(17) C(20) 107.48(3) 1_555 1_555 1_555 yes
C(19) C(17) C(20) 110.14(3) 1_555 1_555 1_555 yes
C(17) C(18) H(18A) 110.41 1_555 1_555 1_555 yes
C(17) C(18) H(18B) 110.43 1_555 1_555 1_555 yes
C(17) C(18) H(18C) 109.53 1_555 1_555 1_555 yes
H(18A) C(18) H(18B) 108.34 1_555 1_555 1_555 yes
H(18A) C(18) H(18C) 108.14 1_555 1_555 1_555 yes
H(18B) C(18) H(18C) 109.95 1_555 1_555 1_555 yes
C(17) C(19) H(19A) 107.87 1_555 1_555 1_555 yes
C(17) C(19) H(19B) 114.84 1_555 1_555 1_555 yes
C(17) C(19) H(19C) 111.30 1_555 1_555 1_555 yes
H(19A) C(19) H(19B) 110.67 1_555 1_555 1_555 yes
H(19A) C(19) H(19C) 108.57 1_555 1_555 1_555 yes
H(19B) C(19) H(19C) 103.43 1_555 1_555 1_555 yes
C(17) C(20) H(20A) 111.95 1_555 1_555 1_555 yes
C(17) C(20) H(20B) 114.11 1_555 1_555 1_555 yes
C(17) C(20) H(20C) 107.87 1_555 1_555 1_555 yes
H(20A) C(20) H(20B) 107.14 1_555 1_555 1_555 yes
H(20A) C(20) H(20C) 107.02 1_555 1_555 1_555 yes
H(20B) C(20) H(20C) 108.49 1_555 1_555 1_555 yes

loop_
_geom_bond_atom_site_label_1
_geom_bond_atom_site_label_2
_geom_bond_distance
_geom_bond_site_symmetry_1
_geom_bond_site_symmetry_2
_geom_bond_publ_flag
NI P(1) 2.16550(11) 1_555 1_555 yes
NI P(2) 2.16811(11) 1_555 1_555 yes
NI C(1) 1.9708(4) 1_555 1_555 yes
NI C(2) 1.9715(4) 1_555 1_555 yes
P(1) C(3) 1.8676(4) 1_555 1_555 yes
P(2) C(4) 1.8664(4) 1_555 1_555 yes
C(1) C(2) 1.4190(7) 1_555 1_555 yes
C(1) H(1a) 1.0930 1_555 1_555 yes
C(1) H(1b) 1.0915 1_555 1_555 yes
C(2) H(2a) 1.0919 1_555 1_555 yes
C(2) H(2b) 1.0911 1_555 1_555 yes
C(3) H(3A) 1.0975 1_555 1_555 yes
C(3) H(3B) 1.0990 1_555 1_555 yes
C(4) H(4A) 1.1000 1_555 1_555 yes
C(4) H(4B) 1.0990 1_555 1_555 yes
C(5) C(6) 1.5367(6) 1_555 1_555 yes
C(5) C(7) 1.5350(6) 1_555 1_555 yes
C(5) C(8) 1.5391(6) 1_555 1_555 yes
C(6) H(6A) 1.1012 1_555 1_555 yes
C(6) H(6B) 1.1003 1_555 1_555 yes
C(6) H(6C) 1.0975 1_555 1_555 yes
C(7) H(7A) 1.0986 1_555 1_555 yes
C(7) H(7B) 1.0987 1_555 1_555 yes
C(7) H(7C) 1.0995 1_555 1_555 yes
C(8) H(8A) 1.0974 1_555 1_555 yes
C(8) H(8B) 1.0987 1_555 1_555 yes
C(8) H(8C) 1.1009 1_555 1_555 yes
C(9) C(10) 1.5362(6) 1_555 1_555 yes
C(9) C(11) 1.5311(6) 1_555 1_555 yes
C(9) C(12) 1.5377(6) 1_555 1_555 yes
C(10) H(10A) 1.0971 1_555 1_555 yes
C(10) H(10B) 1.1008 1_555 1_555 yes
C(10) H(10C) 1.1000 1_555 1_555 yes
C(11) H(11A) 1.0998 1_555 1_555 yes
C(11) H(11B) 1.1015 1_555 1_555 yes
C(11) H(11C) 1.0967 1_555 1_555 yes
C(12) H(12A) 1.1014 1_555 1_555 yes
C(12) H(12B) 1.1002 1_555 1_555 yes
C(12) H(12C) 1.0979 1_555 1_555 yes
C(13) C(14) 1.5339(6) 1_555 1_555 yes
C(13) C(15) 1.5359(6) 1_555 1_555 yes
C(13) C(16) 1.5313(6) 1_555 1_555 yes
C(14) H(14A) 1.0964 1_555 1_555 yes
C(14) H(14B) 1.1015 1_555 1_555 yes
C(14) H(14C) 1.1003 1_555 1_555 yes
C(15) H(15A) 1.0985 1_555 1_555 yes
C(15) H(15B) 1.0997 1_555 1_555 yes
C(15) H(15C) 1.0996 1_555 1_555 yes
C(16) H(16A) 1.0984 1_555 1_555 yes
C(16) H(16B) 1.1017 1_555 1_555 yes
C(16) H(16C) 1.0979 1_555 1_555 yes
C(17) C(18) 1.5347(6) 1_555 1_555 yes
C(17) C(19) 1.5363(6) 1_555 1_555 yes
C(17) C(20) 1.5328(5) 1_555 1_555 yes
C(18) H(18A) 1.0984 1_555 1_555 yes
C(18) H(18B) 1.1001 1_555 1_555 yes
C(18) H(18C) 1.0977 1_555 1_555 yes
C(19) H(19A) 1.0967 1_555 1_555 yes
C(19) H(19B) 1.1002 1_555 1_555 yes
C(19) H(19C) 1.1010 1_555 1_555 yes
C(20) H(20A) 1.0994 1_555 1_555 yes
C(20) H(20B) 1.1011 1_555 1_555 yes
C(20) H(20C) 1.0987 1_555 1_555 yes
